data_2211761
loop_
_publ_author_name
'Wu, Mei-Chun'
'Zeng, Ming-Hua'
'Ng, Seik Weng'

_publ_section_title
;
 3,5-Dibromosalicyl alcohol hemihydrate
;
_journal_coeditor_code CI2230
_journal_issue 1
_journal_name_full 'Acta Crystallographica Section E'
_journal_page_first o47
_journal_page_last o48
_journal_paper_doi 10.1107/S1600536806051154
_journal_volume 63
_journal_year 2007
_chemical_formula_iupac 'C7 H6 Br2 O2, 0.5H2 O'
_chemical_formula_moiety 'C7 H6 Br2 O2, 0.5H2 O'
_chemical_formula_sum 'C7 H7 Br2 O2.5'
_chemical_formula_weight 290.95
_chemical_name_systematic
;
3,5-Dibromosalicyl alcohol hemihydrate
;
_space_group_IT_number 2
_symmetry_cell_setting triclinic
_symmetry_space_group_name_Hall '-P 1'
_symmetry_space_group_name_H-M 'P -1'
_atom_sites_solution_hydrogens geom
_atom_sites_solution_primary direct
_atom_sites_solution_secondary difmap
_audit_creation_method SHELXL-97
_cell_angle_alpha 99.682(2)
_cell_angle_beta 91.695(2)
_cell_angle_gamma 101.661(2)
_cell_formula_units_Z 4
_cell_length_a 7.0340(10)
_cell_length_b 8.4840(10)
_cell_length_c 15.569(2)
_cell_measurement_reflns_used 1304
_cell_measurement_temperature 293(2)
_cell_measurement_theta_max 23.8
_cell_measurement_theta_min 2.6
_cell_volume 895.0(2)
_computing_cell_refinement 'SAINT (Bruker, 2004)'
_computing_data_collection 'APEX2 (Bruker, 2004)'
_computing_data_reduction SAINT
_computing_molecular_graphics 'X-SEED (Barbour, 2001)'
_computing_publication_material SHELXL97
_computing_structure_refinement 'SHELXL97 (Sheldrick, 1997)'
_computing_structure_solution 'SHELXS97 (Sheldrick, 1997)'
_diffrn_ambient_temperature 293(2)
_diffrn_measured_fraction_theta_full 0.98
_diffrn_measured_fraction_theta_max 0.98
_diffrn_measurement_device_type 'Bruker APEX2 area-detector'
_diffrn_measurement_method '\f and \w'
_diffrn_radiation_monochromator graphite
_diffrn_radiation_source 'fine-focus sealed tube'
_diffrn_radiation_type MoK\a
_diffrn_radiation_wavelength 0.71073
_diffrn_reflns_av_R_equivalents 0.026
_diffrn_reflns_av_sigmaI/netI 0.053
_diffrn_reflns_limit_h_max 8
_diffrn_reflns_limit_h_min -8
_diffrn_reflns_limit_k_max 10
_diffrn_reflns_limit_k_min -6
_diffrn_reflns_limit_l_max 17
_diffrn_reflns_limit_l_min -18
_diffrn_reflns_number 4711
_diffrn_reflns_theta_full 25.0
_diffrn_reflns_theta_max 25.0
_diffrn_reflns_theta_min 1.3
_diffrn_standards_number 0
_exptl_absorpt_coefficient_mu 9.013
_exptl_absorpt_correction_T_max 0.294
_exptl_absorpt_correction_T_min 0.098
_exptl_absorpt_correction_type multi-scan
_exptl_absorpt_process_details '(<i>SADABS</i>; Sheldrick, 1996)'
_exptl_crystal_colour Colourless
_exptl_crystal_density_diffrn 2.159
_exptl_crystal_density_method 'not measured'
_exptl_crystal_description Block
_exptl_crystal_F_000 556
_exptl_crystal_size_max 0.48
_exptl_crystal_size_mid 0.20
_exptl_crystal_size_min 0.18
_refine_diff_density_max 0.65
_refine_diff_density_min -0.49
_refine_ls_extinction_coef 0.027(2)
_refine_ls_extinction_expression Fc^*^=kFc[1+0.001xFc^2^\l^3^/sin(2\q)]^-1/4^
_refine_ls_extinction_method SHELXL97
_refine_ls_goodness_of_fit_ref 1.04
_refine_ls_hydrogen_treatment mixed
_refine_ls_matrix_type full
_refine_ls_number_parameters 227
_refine_ls_number_reflns 3107
_refine_ls_number_restraints 7
_refine_ls_restrained_S_all 1.03
_refine_ls_R_factor_all 0.059
_refine_ls_R_factor_gt 0.041
_refine_ls_shift/su_max 0.001
_refine_ls_shift/su_mean 0.000
_refine_ls_structure_factor_coef Fsqd
_refine_ls_weighting_details 'calc w=1/[\s^2^(Fo^2^)+(0.0641P)^2^] where P=(Fo^2^+2Fc^2^)/3'
_refine_ls_weighting_scheme calc
_refine_ls_wR_factor_gt 0.096
_refine_ls_wR_factor_ref 0.117
_reflns_number_gt 2351
_reflns_number_total 3107
_reflns_threshold_expression I>2\s(I)
_cod_data_source_file ci2230.cif
_cod_data_source_block I
_cod_depositor_comments
;
The following automatic conversions were performed:
'_symmetry_cell_setting' value 'Triclinic' changed to 'triclinic'
according to '/home/saulius/struct/CIF-dictionaries/cif_core.dic'
dictionary named 'cif_core.dic' version 2.4.1 from 2010-06-29.

Automatic conversion script
Id: cif_fix_enum 1527 2010-12-29 10:47:43Z saulius 

The following automatic conversions were performed:

'_symmetry_cell_setting' value 'Triclinic' changed to 'triclinic'
according to /home/saulius/struct/CIF-dictionaries/cif_core.dic
dictionary named 'cif_core.dic' version 2.4.1 from 2010-06-29.

Automatic conversion script
Id: cif_fix_values 1715 2011-07-08 13:25:40Z adriana 
;
_cod_original_formula_sum 'C7 H7 Br2 O2.50'
_cod_database_code 2211761
_cod_database_fobs_code 2211761

loop_
_symmetry_equiv_pos_as_xyz
'x, y, z'
'-x, -y, -z'

loop_
_atom_site_type_symbol
_atom_site_label
_atom_site_fract_x
_atom_site_fract_y
_atom_site_fract_z
_atom_site_U_iso_or_equiv
_atom_site_adp_type
_atom_site_calc_flag
_atom_site_refinement_flags
_atom_site_occupancy
Br Br1 0.66110(10) 0.41254(7) 0.81082(4) 0.0434(2) Uani d . 1
Br Br2 0.56020(10) -0.19982(8) 0.91991(4) 0.0504(3) Uani d . 1
Br Br3 1.16180(10) 1.38258(9) 0.93414(5) 0.0574(3) Uani d . 1
Br Br4 1.08070(10) 1.26687(9) 0.56465(5) 0.0536(3) Uani d . 1
O O1 0.5620(7) 0.1806(5) 0.6281(3) 0.0410(10) Uani d D 1
O O2 0.3696(6) -0.3209(5) 0.5769(3) 0.0360(10) Uani d D 1
O O3 1.0822(7) 1.0034(5) 0.9004(3) 0.0490(10) Uani d D 1
O O4 1.0243(7) 0.6838(5) 0.6649(3) 0.050(10) Uani d D 1
O O1w 0.6667(6) 0.4982(5) 0.5939(3) 0.0410(10) Uani d D 1
C C1 0.4562(9) -0.1492(7) 0.5841(4) 0.0350(10) Uani d . 1
C C2 0.5110(8) -0.0682(6) 0.6780(4) 0.0270(10) Uani d . 1
C C3 0.5618(7) 0.1041(7) 0.6966(4) 0.0280(10) Uani d . 1
C C4 0.6051(7) 0.1804(6) 0.7837(4) 0.0280(10) Uani d . 1
C C5 0.6068(8) 0.0946(7) 0.8501(4) 0.0330(10) Uani d . 1
C C6 0.5595(8) -0.0747(7) 0.8301(4) 0.0290(10) Uani d . 1
C C7 0.5119(8) -0.1546(7) 0.7446(4) 0.0300(10) Uani d . 1
C C8 1.0129(10) 0.7777(7) 0.7475(5) 0.043(2) Uani d . 1
C C9 1.0485(8) 0.9594(7) 0.7469(4) 0.0310(10) Uani d . 1
C C10 1.0856(8) 1.0679(7) 0.8263(4) 0.0340(10) Uani d . 1
C C11 1.1191(8) 1.2353(7) 0.8256(4) 0.036(2) Uani d . 1
C C12 1.1205(8) 1.2969(7) 0.7484(4) 0.036(2) Uani d . 1
C C13 1.0811(9) 1.1855(8) 0.6706(4) 0.038(2) Uani d . 1
C C14 1.0455(8) 1.0188(7) 0.6697(4) 0.0390(10) Uani d . 1
H H1o 0.561(9) 0.281(2) 0.635(4) 0.049 Uiso d D 1
H H2o 0.259(5) -0.329(8) 0.598(4) 0.055 Uiso d D 1
H H3o 1.125(10) 1.087(5) 0.939(3) 0.059 Uiso d D 1
H H4o 0.935(7) 0.613(7) 0.634(4) 0.065 Uiso d D 1
H H1w1 0.568(6) 0.542(7) 0.600(3) 0.050 Uiso d D 1
H H1w2 0.673(8) 0.458(7) 0.5410(10) 0.050 Uiso d D 1
H H1a 0.3650 -0.0950 0.5590 0.042 Uiso calc R 1
H H1b 0.5716 -0.1373 0.5511 0.042 Uiso calc R 1
H H5 0.6389 0.1483 0.9074 0.039 Uiso calc R 1
H H7 0.4802 -0.2683 0.7324 0.035 Uiso calc R 1
H H8a 1.1080 0.7572 0.7883 0.052 Uiso calc R 1
H H8b 0.8850 0.7427 0.7680 0.052 Uiso calc R 1
H H12 1.1468 1.4089 0.7488 0.043 Uiso calc R 1
H H14 1.0195 0.9463 0.6168 0.046 Uiso calc R 1

loop_
_atom_site_aniso_label
_atom_site_aniso_U_11
_atom_site_aniso_U_22
_atom_site_aniso_U_33
_atom_site_aniso_U_12
_atom_site_aniso_U_13
_atom_site_aniso_U_23
Br1 0.0611(5) 0.0237(3) 0.0427(4) 0.0072(3) -0.0020(3) 0.0014(3)
Br2 0.0878(6) 0.0369(4) 0.0296(4) 0.0151(3) 0.0021(3) 0.0124(3)
Br3 0.0863(6) 0.0422(4) 0.0388(4) 0.0154(4) -0.0041(4) -0.0072(3)
Br4 0.0719(5) 0.0543(5) 0.0397(4) 0.0205(4) 0.0033(4) 0.0140(3)
O1 0.065(3) 0.028(2) 0.033(3) 0.009(2) 0.003(2) 0.012(2)
O2 0.043(3) 0.029(2) 0.033(2) 0.0047(19) 0.001(2) -0.0010(18)
O3 0.064(3) 0.040(3) 0.042(3) 0.006(2) 0.001(2) 0.011(2)
O4 0.057(3) 0.035(3) 0.059(3) 0.003(2) 0.002(3) -0.012(2)
O1w 0.053(3) 0.040(3) 0.032(2) 0.013(2) -0.002(2) 0.005(2)
C1 0.043(4) 0.036(3) 0.028(3) 0.012(3) -0.003(3) 0.006(3)
C2 0.029(3) 0.027(3) 0.023(3) 0.007(2) -0.001(2) 0.002(2)
C3 0.026(3) 0.026(3) 0.033(3) 0.008(2) 0.003(2) 0.009(3)
C4 0.028(3) 0.021(3) 0.032(3) 0.005(2) -0.001(2) 0.000(2)
C5 0.044(4) 0.030(3) 0.024(3) 0.010(3) 0.002(3) 0.001(3)
C6 0.040(3) 0.027(3) 0.026(3) 0.013(2) 0.000(3) 0.012(2)
C7 0.037(3) 0.024(3) 0.029(3) 0.011(2) 0.001(3) 0.003(2)
C8 0.043(4) 0.034(4) 0.050(4) 0.004(3) 0.002(3) 0.003(3)
C9 0.024(3) 0.032(3) 0.038(4) 0.007(2) 0.006(3) 0.005(3)
C10 0.030(3) 0.035(3) 0.036(4) 0.006(3) 0.002(3) 0.008(3)
C11 0.036(3) 0.028(3) 0.039(4) 0.008(3) 0.000(3) -0.007(3)
C12 0.042(4) 0.025(3) 0.044(4) 0.011(3) -0.002(3) 0.010(3)
C13 0.037(3) 0.043(4) 0.035(4) 0.011(3) 0.001(3) 0.010(3)
C14 0.036(3) 0.035(4) 0.041(4) 0.007(3) 0.003(3) -0.004(3)

loop_
_atom_type_symbol
_atom_type_description
_atom_type_scat_dispersion_real
_atom_type_scat_dispersion_imag
_atom_type_scat_source
C C 0.0033 0.0016 'International Tables Vol C Tables 4.2.6.8 and 6.1.1.4'
H H 0.0000 0.0000 'International Tables Vol C Tables 4.2.6.8 and 6.1.1.4'
O O 0.0106 0.0060 'International Tables Vol C Tables 4.2.6.8 and 6.1.1.4'
Br Br -0.2901 2.4595 'International Tables Vol C Tables 4.2.6.8 and 6.1.1.4'

loop_
_geom_angle_atom_site_label_1
_geom_angle_atom_site_label_2
_geom_angle_atom_site_label_3
_geom_angle
C3 O1 H1o 121(5)
C1 O2 H2o 108(5)
C10 O3 H3o 102(5)
C8 O4 H4o 128(5)
O2 C1 C2 111.6(5)
C7 C2 C3 119.4(5)
C7 C2 C1 122.8(5)
C3 C2 C1 117.8(5)
O1 C3 C4 125.6(5)
O1 C3 C2 116.2(5)
C4 C3 C2 118.2(5)
C5 C4 C3 122.5(5)
C5 C4 Br1 118.7(4)
C3 C4 Br1 118.9(4)
C4 C5 C6 118.4(5)
C5 C6 C7 120.8(5)
C5 C6 Br2 120.1(4)
C7 C6 Br2 119.1(4)
C2 C7 C6 120.7(5)
O4 C8 C9 113.2(5)
C14 C9 C10 119.9(5)
C14 C9 C8 121.3(5)
C10 C9 C8 118.8(6)
O3 C10 C9 117.6(5)
O3 C10 C11 123.7(5)
C9 C10 C11 118.7(6)
C12 C11 C10 122.0(5)
C12 C11 Br3 119.4(4)
C10 C11 Br3 118.6(5)
C13 C12 C11 117.7(5)
C14 C13 C12 121.3(6)
C14 C13 Br4 120.3(5)
C12 C13 Br4 118.4(5)
C9 C14 C13 120.3(6)
H1w1 O1w H1w2 110(2)
O2 C1 H1a 109.3
C2 C1 H1a 109.3
O2 C1 H1b 109.3
C2 C1 H1b 109.3
H1a C1 H1b 108.0
C4 C5 H5 120.8
C6 C5 H5 120.8
C2 C7 H7 119.6
C6 C7 H7 119.6
O4 C8 H8a 108.9
C9 C8 H8a 108.9
O4 C8 H8b 108.9
C9 C8 H8b 108.9
H8a C8 H8b 107.8
C13 C12 H12 121.1
C11 C12 H12 121.1
C9 C14 H14 119.8
C13 C14 H14 119.8

loop_
_geom_bond_atom_site_label_1
_geom_bond_atom_site_label_2
_geom_bond_distance
Br1 C4 1.900(5)
Br2 C6 1.893(5)
Br3 C11 1.902(6)
Br4 C13 1.893(6)
O1 C3 1.339(7)
O2 C1 1.444(7)
O3 C10 1.355(7)
O4 C8 1.408(8)
C1 C2 1.510(7)
C2 C7 1.368(8)
C2 C3 1.410(7)
C3 C4 1.396(8)
C4 C5 1.362(8)
C5 C6 1.386(7)
C6 C7 1.387(8)
C8 C9 1.513(8)
C9 C14 1.379(9)
C9 C10 1.395(8)
C10 C11 1.394(8)
C11 C12 1.389(8)
C12 C13 1.387(8)
C13 C14 1.384(8)
O1 H1o 0.850(10)
O2 H2o 0.850(10)
O3 H3o 0.850(10)
O4 H4o 0.850(10)
O1w H1w1 0.850(10)
O1w H1w2 0.850(10)
C1 H1a 0.97
C1 H1a 0.97
C5 H5 0.93
C7 H7 0.93
C8 H8a 0.97
C8 H8b 0.97
C12 H12 0.93
C14 H14 0.93

loop_
_geom_hbond_atom_site_label_D
_geom_hbond_atom_site_label_H
_geom_hbond_atom_site_label_A
_geom_hbond_site_symmetry_A
_geom_hbond_distance_DH
_geom_hbond_distance_HA
_geom_hbond_distance_DA
_geom_hbond_angle_DHA
_geom_hbond_publ_flag
O1 H1o O1w . 0.850(10) 2.05(4) 2.791(6) 146(6) yes
O2 H2o O4 1_445 0.850(10) 1.99(2) 2.828(6) 169(7) yes
O4 H4o O1w . 0.850(10) 1.97(3) 2.771(6) 157(7) yes
O1w H1w1 O2 1_565 0.850(10) 2.05(2) 2.862(6) 160(6) yes
O1w H1w2 O2 2_656 0.850(10) 1.98(2) 2.803(6) 165(6) yes

loop_
_geom_torsion_atom_site_label_1
_geom_torsion_atom_site_label_2
_geom_torsion_atom_site_label_3
_geom_torsion_atom_site_label_4
_geom_torsion
O2 C1 C2 C7 11.6(8)
O2 C1 C2 C3 -168.0(5)
C7 C2 C3 O1 178.6(5)
C1 C2 C3 O1 -1.8(7)
C7 C2 C3 C4 -2.2(8)
C1 C2 C3 C4 177.5(5)
O1 C3 C4 C5 -178.3(5)
C2 C3 C4 C5 2.5(8)
O1 C3 C4 Br1 2.4(8)
C2 C3 C4 Br1 -176.8(4)
C3 C4 C5 C6 -1.4(9)
Br1 C4 C5 C6 177.9(4)
C4 C5 C6 C7 0.1(9)
C4 C5 C6 Br2 179.8(4)
C3 C2 C7 C6 0.9(8)
C1 C2 C7 C6 -178.7(5)
C5 C6 C7 C2 0.1(9)
Br2 C6 C7 C2 -179.6(4)
O4 C8 C9 C14 14.3(8)
O4 C8 C9 C10 -165.5(5)
C14 C9 C10 O3 178.4(5)
C8 C9 C10 O3 -1.8(8)
C14 C9 C10 C11 0.0(8)
C8 C9 C10 C11 179.8(5)
O3 C10 C11 C12 -179.6(5)
C9 C10 C11 C12 -1.4(9)
O3 C10 C11 Br3 -0.2(8)
C9 C10 C11 Br3 178.1(4)
C10 C11 C12 C13 2.0(9)
Br3 C11 C12 C13 -177.5(4)
C11 C12 C13 C14 -1.3(9)
C11 C12 C13 Br4 179.6(4)
C10 C9 C14 C13 0.7(9)
C8 C9 C14 C13 -179.1(5)
C12 C13 C14 C9 0.0(9)
Br4 C13 C14 C9 179.1(4)

loop_
_cod_related_entry_id
_cod_related_entry_database
_cod_related_entry_code
1 ChemSpider 30655133
